data_2300677
loop_
_publ_author_name
'Malaspina, Lorraine A.'
'Genoni, Alessandro'
'Jayatilaka, Dylan'
'Turner, Michael J.'
'Sugimoto, Kunihisa'
'Nishibori, Eiji'
'Grabowsky, Simon'

_publ_section_title
;
 The advanced treatment of hydrogen bonding in quantum crystallography
;
_journal_issue 3
_journal_name_full 'Journal of Applied Crystallography'
_journal_paper_doi 10.1107/S1600576721001126
_journal_volume 54
_journal_year 2021
_chemical_absolute_configuration unk
_chemical_formula_moiety 'C8 H15 N3 O4, H2 O'
_chemical_formula_sum 'C8 H17 N3 O5'
_chemical_formula_weight 235.2418
_chemical_name_common L-Alanyl-glycyl-L-alanine
_space_group_IT_number 4
_space_group_name_Hall 'P 2yb'
_space_group_name_H-M_alt 'P 1 21 1'
_symmetry_cell_setting monoclinic
_symmetry_Int_Tables_number 4
_symmetry_space_group_name_Hall 'P 2yb'
_symmetry_space_group_name_H-M 'P 1 21 1'
_atom_sites_solution_primary direct
_audit_creation_date 2019-08-12T13:26:44-00:00
_audit_creation_method 'WinGX routine CIF_UPDATE'
_cell_angle_alpha 90
_cell_angle_beta 101.419(13)
_cell_angle_gamma 90
_cell_formula_units_Z 2
_cell_length_a 10.224(6)
_cell_length_b 4.804(3)
_cell_length_c 11.987(7)
_cell_measurement_temperature 92(2)
_cell_volume 577.1(6)
_computing_cell_refinement XDS
_computing_data_collection Marrccd
_computing_data_reduction XDS
_computing_structure_refinement 'Tonto 19.05.21 github v. dbec73a (Capelli, 2014)'
_computing_structure_solution 'SHELXS-97 (Sheldrick, 1990)'
_diffrn_ambient_temperature 92(2)
_diffrn_measured_fraction_theta_full 0.976
_diffrn_measured_fraction_theta_max 0.903
_diffrn_measurement_device_type
;
        MarCCD-165 Detector
        on Huber four circle diffractometer
;
_diffrn_measurement_method \f
_diffrn_radiation_monochromator graphite
_diffrn_radiation_type synchrotron
_diffrn_radiation_wavelength 0.6214
_diffrn_reflns_av_R_equivalents 0
_diffrn_reflns_av_unetI/netI 0.0302
_diffrn_reflns_limit_h_max 24
_diffrn_reflns_limit_h_min -25
_diffrn_reflns_limit_k_max 10
_diffrn_reflns_limit_k_min 0
_diffrn_reflns_limit_l_max 29
_diffrn_reflns_limit_l_min 0
_diffrn_reflns_number 28133
_diffrn_reflns_theta_full 26.35
_diffrn_reflns_theta_max 50.695
_diffrn_reflns_theta_min 1.52
_exptl_absorpt_coefficient_mu 0.112
_exptl_absorpt_correction_type none
_exptl_crystal_colour colourless
_exptl_crystal_density_diffrn 1.354
_exptl_crystal_density_method 'not measured'
_exptl_crystal_description needle
_exptl_crystal_F_000 252
_exptl_crystal_size_max 0.35
_exptl_crystal_size_mid 0.3
_exptl_crystal_size_min 0.25
_refine_diff_density_max 0.2369
_refine_diff_density_min -0.2444
_refine_diff_density_rms 0.0374
_refine_ls_abs_structure_details 'Flack H D (1983), Acta Cryst. A39, 876-881'
_refine_ls_abs_structure_Flack 0.1(4)
_refine_ls_extinction_method none
_refine_ls_goodness_of_fit_all 2.4093
_refine_ls_goodness_of_fit_gt 2.4093
_refine_ls_goodness_of_fit_ref 1.02
_refine_ls_hydrogen_treatment refall
_refine_ls_matrix_type full
_refine_ls_number_constraints 1
_refine_ls_number_parameters 297
_refine_ls_number_reflns 8658
_refine_ls_number_restraints 0
_refine_ls_restrained_S_all 1.02
_refine_ls_R_factor_all 0.0326
_refine_ls_R_factor_gt 0.0326
_refine_ls_shift/su_max 0.003
_refine_ls_shift/su_mean 0
_refine_ls_structure_factor_coef F
_refine_ls_weighting_details w=1/\s(F)
_refine_ls_weighting_scheme sigma
_refine_ls_wR_factor_all 0.0243
_refine_ls_wR_factor_gt 0.0243
_refine_ls_wR_factor_ref 0.1025
_reflns_number_gt 8658
_reflns_number_total 9406
_reflns_threshold_expression 'F>0 & F/u(F)>4.0 & |F_calc|>10^-3'
_cod_data_source_file AGA_HAR.cif
_cod_data_source_block AGA_HAR
_cod_depositor_comments
;
The following automatic conversions were performed:

data item '_symmetry_cell_setting' value 'Monoclinic' was changed to
'monoclinic' in accordance with the
/home/data/users/saulius/crontab/automatic-downloads/rss-feeds/IUCr/lib/dictionaries/cif_core.dic
dictionary named 'cif_core.dic' version 2.4.2 last updated on
2011-04-26.

Automatic conversion script
Id: cif_fix_values 7556 2019-12-06 15:28:31Z antanas 
;
_cod_original_sg_symbol_Hall 'p 2yb'
_cod_original_sg_symbol_H-M 'p 1 21 1'
_cod_database_code 2300677
_refine_ls_coordinate_system cartesian
_refine_ls_svd_threshold 0.1E-02

loop_
_symmetry_equiv_pos_as_xyz
'+x, +y, +z'
'-x, +y+1/2, -z'

loop_
_atom_site_label
_atom_site_fract_x
_atom_site_fract_y
_atom_site_fract_z
_atom_site_U_iso_or_equiv
_atom_site_adp_type
_atom_site_occupancy
_atom_site_disorder_group
H3B 0.6891(9) 1.222(2) 0.0336(7) 0.037(5) Uani 1 0
O1 0.55305(3) 0.6266(3) -0.15365(2) 0.02087(11) Uani 1 0
O2 0.84015(2) 0.6837(3) 0.089118(19) 0.01431(9) Uani 1 0
O3 0.54416(2) 0.6494(3) 0.349704(19) 0.01441(9) Uani 1 0
O4 0.71041(3) 0.4173(3) 0.45846(2) 0.01978(11) Uani 1 0
C1 0.70668(3) 0.7059(3) -0.27673(2) 0.01094(9) Uani 1 0
C2 0.64775(3) 0.7679(3) -0.17145(2) 0.01178(10) Uani 1 0
C3 0.66547(3) 1.0080(3) 0.00791(2) 0.01178(10) Uani 1 0
C4 0.73809(3) 0.8126(3) 0.10082(2) 0.01037(9) Uani 1 0
C5 0.75887(3) 0.6401(3) 0.29428(2) 0.01305(10) Uani 1 0
C6 0.66325(3) 0.5631(3) 0.37309(2) 0.01251(10) Uani 1 0
C7 0.79530(4) 0.9247(3) -0.31574(3) 0.01818(13) Uani 1 0
C8 0.87828(4) 0.8052(3) 0.36020(3) 0.02027(14) Uani 1 0
N1 0.59350(3) 0.6358(3) -0.371197(18) 0.01232(9) Uani 1 0
N2 0.70658(3) 0.9631(3) -0.099489(18) 0.01118(8) Uani 1 0
N3 0.68875(2) 0.7961(3) 0.195623(19) 0.01251(9) Uani 1 0
O5 0.90531(2) 0.3755(3) -0.09150(2) 0.01655(10) Uani 1 0
H1 0.7656(8) 0.5113(17) -0.2520(6) 0.021(4) Uani 1 0
H3A 0.5562(7) 0.989(2) -0.0025(6) 0.029(4) Uani 1 0
H5 0.7946(7) 0.4449(19) 0.2653(7) 0.031(5) Uani 1 0
H7A 0.8360(9) 0.851(2) -0.3867(7) 0.042(5) Uani 1 0
H7B 0.8802(8) 0.973(3) -0.2492(8) 0.050(6) Uani 1 0
H7C 0.7432(11) 1.114(2) -0.3419(8) 0.049(6) Uani 1 0
H8A 0.8463(8) 0.993(2) 0.3959(8) 0.039(5) Uani 1 0
H8B 0.9311(8) 0.670(2) 0.4302(7) 0.038(5) Uani 1 0
H8C 0.9456(8) 0.870(3) 0.3048(7) 0.046(6) Uani 1 0
H11A 0.5354(9) 0.810(2) -0.3940(7) 0.031(5) Uani 1 0
H11B 0.5375(9) 0.485(2) -0.3436(8) 0.030(5) Uani 1 0
H11C 0.6303(9) 0.560(2) -0.4403(8) 0.035(5) Uani 1 0
H12 0.7824(9) 1.078(2) -0.1158(7) 0.028(5) Uani 1 0
H13 0.6024(9) 0.888(2) 0.1999(7) 0.029(5) Uani 1 0
H25A 0.8930(9) 0.487(2) -0.0294(8) 0.029(5) Uani 1 0
H25B 0.9964(11) 0.346(3) -0.0840(8) 0.046(7) Uani 1 0

loop_
_atom_site_aniso_label
_atom_site_aniso_U_11
_atom_site_aniso_U_22
_atom_site_aniso_U_33
_atom_site_aniso_U_23
_atom_site_aniso_U_13
_atom_site_aniso_U_12
H3B 0.053(5) 0.035(6) 0.030(5) -0.003(4) 0.021(4) -0.005(4)
O1 0.02679(10) 0.02373(15) 0.01574(10) -0.00711(10) 0.01309(8) -0.01444(10)
O2 0.01283(6) 0.01908(13) 0.01268(8) 0.00135(7) 0.00655(6) 0.00247(7)
O3 0.01492(7) 0.01537(12) 0.01449(8) 0.00257(8) 0.00664(6) 0.00096(7)
O4 0.02605(10) 0.02342(15) 0.01212(8) 0.00701(9) 0.00923(8) 0.00982(10)
C1 0.01428(8) 0.01084(12) 0.00880(8) -0.00044(7) 0.00495(6) -0.00025(8)
C2 0.01564(8) 0.01247(13) 0.00872(8) -0.00130(8) 0.00604(7) -0.00343(8)
C3 0.01540(9) 0.01268(13) 0.00828(8) -0.00028(7) 0.00487(7) 0.00073(8)
C4 0.01112(7) 0.01273(12) 0.00828(7) -0.00023(7) 0.00441(6) -0.00049(7)
C5 0.01450(8) 0.01633(14) 0.00953(8) 0.00177(8) 0.00536(7) 0.00372(9)
C6 0.01710(9) 0.01287(13) 0.00901(8) 0.00123(8) 0.00610(7) 0.00303(8)
C7 0.02262(11) 0.01942(17) 0.01568(12) -0.00423(11) 0.01149(10) -0.00771(11)
C8 0.01614(11) 0.0288(2) 0.01536(11) 0.00183(12) 0.00189(8) -0.00025(12)
N1 0.01491(8) 0.01436(13) 0.00824(7) -0.00003(7) 0.00364(6) -0.00089(8)
N2 0.01409(7) 0.01261(12) 0.00796(7) -0.00097(7) 0.00488(6) -0.00208(7)
N3 0.01323(7) 0.01672(13) 0.00888(7) 0.00215(7) 0.00534(6) 0.00328(8)
O5 0.01213(7) 0.01839(13) 0.01880(9) -0.00466(8) 0.00227(6) -0.00049(7)
H1 0.028(4) 0.020(5) 0.014(3) -0.003(3) 0.001(3) 0.002(3)
H3A 0.019(3) 0.050(6) 0.020(4) -0.006(4) 0.006(3) 0.000(4)
H5 0.032(4) 0.024(5) 0.040(5) -0.005(4) 0.017(4) 0.005(4)
H7A 0.050(5) 0.057(7) 0.028(5) -0.018(5) 0.026(4) -0.021(5)
H7B 0.037(5) 0.078(9) 0.037(5) -0.018(6) 0.008(4) -0.039(5)
H7C 0.069(6) 0.024(6) 0.052(6) 0.000(5) 0.009(5) -0.024(5)
H8A 0.035(5) 0.041(6) 0.038(5) 0.004(5) 0.002(4) 0.003(4)
H8B 0.039(5) 0.039(6) 0.032(4) 0.012(5) -0.001(4) 0.006(5)
H8C 0.031(4) 0.069(8) 0.041(5) -0.013(6) 0.011(4) -0.009(5)
H11A 0.035(5) 0.033(6) 0.025(5) -0.008(4) 0.006(4) -0.012(4)
H11B 0.031(5) 0.031(6) 0.029(5) -0.001(4) 0.005(4) -0.001(4)
H11C 0.032(4) 0.040(7) 0.034(5) 0.000(5) 0.010(4) -0.003(4)
H12 0.041(4) 0.024(6) 0.019(4) -0.002(4) 0.009(4) 0.008(4)
H13 0.046(5) 0.025(6) 0.019(4) 0.001(4) 0.014(4) 0.002(4)
H25A 0.027(5) 0.022(6) 0.036(5) 0.005(4) 0.003(4) -0.001(4)
H25B 0.050(5) 0.055(9) 0.036(6) -0.005(6) 0.015(5) -0.003(6)

loop_
_atom_type_symbol
_atom_type_description
_atom_type_scat_dispersion_real
_atom_type_scat_dispersion_imag
_atom_type_scat_source
C C 0 0 'Hirshfeld partitioning of a quantum chemical wavefunction.'
H H 0 0 'Hirshfeld partitioning of a quantum chemical wavefunction.'
N N 0 0 'Hirshfeld partitioning of a quantum chemical wavefunction.'
O O 0 0 'Hirshfeld partitioning of a quantum chemical wavefunction.'

loop_
_geom_angle_atom_site_label_1
_geom_angle_atom_site_label_2
_geom_angle_atom_site_label_3
_geom_angle
_geom_angle_site_symmetry_1
_geom_angle_site_symmetry_2
_geom_angle_site_symmetry_3
_geom_angle_publ_flag
O3 C6 O4 124.16(3) . . . yes
O1 C2 N2 122.90(2) . . . yes
O2 C4 N3 122.23(3) . . . yes
O1 C2 C1 119.02(3) . . . yes
O2 C4 C3 121.30(2) . . . yes
O3 C6 C5 119.21(3) . . . yes
O4 C6 C5 116.62(3) . . . yes
N1 C1 C2 107.30(2) . . . yes
N1 C1 C7 110.07(2) . . . yes
N2 C2 C1 117.96(2) . . . yes
N2 C3 C4 111.78(2) . . . yes
N3 C4 C3 116.44(2) . . . yes
N3 C5 C6 110.59(2) . . . yes
N3 C5 C8 111.33(3) . . . yes
N1 C1 H1 108.0(4) . . . yes
N2 C3 H3B 107.8(4) . . . yes
N2 C3 H3A 110.6(4) . . . yes
N3 C5 H5 109.0(4) . . . yes
C2 N2 C3 120.44(2) . . . yes
C4 N3 C5 120.79(2) . . . yes
C1 N1 H11A 109.8(5) . . . yes
C1 N1 H11B 108.4(5) . . . yes
C1 N1 H11C 109.6(5) . . . yes
C2 N2 H12 122.0(4) . . . yes
C3 N2 H12 117.6(4) . . . yes
C4 N3 H13 120.3(5) . . . yes
C5 N3 H13 118.9(5) . . . yes
C2 C1 C7 118.32(3) . . . yes
C6 C5 C8 110.26(2) . . . yes
C1 C7 H7A 111.1(6) . . . yes
C1 C7 H7B 111.2(6) . . . yes
C1 C7 H7C 112.7(5) . . . yes
C2 C1 H1 102.9(4) . . . yes
C4 C3 H3B 108.9(5) . . . yes
C4 C3 H3A 111.5(5) . . . yes
C5 C8 H8A 111.4(5) . . . yes
C5 C8 H8B 107.7(5) . . . yes
C5 C8 H8C 111.4(5) . . . yes
C6 C5 H5 106.5(4) . . . yes
C7 C1 H1 109.7(4) . . . yes
C8 C5 H5 109.0(4) . . . yes
H25A O5 H25B 107.3(9) . . . yes
H11A N1 H11B 109.4(7) . . . yes
H11A N1 H11C 110.7(8) . . . yes
H11B N1 H11C 108.9(8) . . . yes
H3B C3 H3A 105.9(7) . . . yes
H7A C7 H7B 105.9(7) . . . yes
H7A C7 H7C 107.3(8) . . . yes
H7B C7 H7C 108.2(8) . . . yes
H8A C8 H8B 109.2(7) . . . yes
H8A C8 H8C 106.4(8) . . . yes
H8B C8 H8C 110.7(7) . . . yes

loop_
_geom_bond_atom_site_label_1
_geom_bond_atom_site_label_2
_geom_bond_distance
_geom_bond_site_symmetry_1
_geom_bond_site_symmetry_2
_geom_bond_publ_flag
O1 C2 1.2350(4) . . yes
O2 C4 1.2449(4) . . yes
O3 C6 1.2639(4) . . yes
O4 C6 1.2549(4) . . yes
O5 H25A 0.945(10) . . yes
O5 H25B 0.928(11) . . yes
N1 C1 1.4886(4) . . yes
N2 C2 1.3341(4) . . yes
N2 C3 1.4474(3) . . yes
N3 C4 1.3339(3) . . yes
N3 C5 1.4623(4) . . yes
N1 H11A 1.032(11) . . yes
N1 H11B 1.018(10) . . yes
N1 H11C 1.041(9) . . yes
N2 H12 1.003(9) . . yes
N3 H13 0.998(9) . . yes
C1 C2 1.5316(3) . . yes
C1 C7 1.5208(5) . . yes
C3 C4 1.5316(4) . . yes
C5 C6 1.5333(4) . . yes
C5 C8 1.5368(5) . . yes
C1 H1 1.120(8) . . yes
C3 H3B 1.085(10) . . yes
C3 H3A 1.103(7) . . yes
C5 H5 1.088(8) . . yes
C7 H7A 1.079(7) . . yes
C7 H7B 1.082(8) . . yes
C7 H7C 1.070(11) . . yes
C8 H8A 1.078(10) . . yes
C8 H8B 1.112(8) . . yes
C8 H8C 1.091(9) . . yes
